data_4002514
loop_
_publ_author_name
'Lambert, S.'
'Leligny, H.'
'Raveau, B.'
'Grebille, D.'
'Pelloquin, D.'

_publ_section_title
;
 Modulated distribution of differently ordered tetrahedral chains inthe
 brownmillerite structure
;
_journal_name_full 'Chemistry of Materials (1,1989-)'
_journal_page_first 1818
_journal_page_last 1826
_journal_volume 14
_journal_year 2002
_chemical_formula_sum 'Al0.735 Ca2 Co1.265 O5'
_chemical_name_systematic 'Ca2 Co1.265 Al0.735 O5'
_space_group_IT_number 57
_symmetry_space_group_name_Hall '-P 2c 2ac'
_symmetry_space_group_name_H-M 'P c a m'
_cell_angle_alpha 90
_cell_angle_beta 90
_cell_angle_gamma 90
_cell_formula_units_Z 4
_cell_length_a 5.509
_cell_length_b 5.2779
_cell_length_c 14.703
_cell_volume 427.504
_citation_journal_id_ASTM CMATEX
_cod_data_source_file Lambert_CMATEX_2002_1116.cif
_cod_data_source_block Al0.735Ca2Co1.265O5
_cod_original_cell_volume 427.5037
_cod_original_sg_symbol_Hall '-P 2c 2b (y,-x,z)'
_cod_database_code 4002514

loop_
_symmetry_equiv_pos_as_xyz
x,y,z
-x,-y,z+1/2
-x+1/2,y,-z
x+1/2,-y,-z+1/2
-x,-y,-z
x,y,-z-1/2
x-1/2,-y,z
-x-1/2,y,z-1/2

loop_
_atom_site_label
_atom_site_type_symbol
_atom_site_fract_x
_atom_site_fract_y
_atom_site_fract_z
_atom_site_occupancy
_atom_site_U_iso_or_equiv
Co1 Co+3 0 0.5 0 0.845 0.0
Al1 Al+3 0 0.5 0 0.155 0.0
O3 O-2 0.1299 0.1041 0.25 1 0.0
O2 O-2 -0.0639 0.5 0.1429 1 0.0
Ca1 Ca+2 0.52508 0.5 0.10896 1 0.0
Al2 Al+3 0.4356 0.04692 0.25 0.58 0.0
O1 O-2 0.25 0.25 0.01234 1 0.0
Co2 Co+3 0.4356 0.04692 0.25 0.42 0.0
